data_2215407
loop_
_publ_author_name
'Imhof, Wolfgang'
'Klettke, Thomas'
'Walther, Dirk'

_publ_section_title \m-[Bis(3,3-dimethylbut-1-ynyl)diphenylsilane]bis[(cycloocta-1,5-diene)nickel(II)](<i>Ni{---</i>Ni})
_journal_coeditor_code CF2141
_journal_issue 10
_journal_name_full 'Acta Crystallographica Section E'
_journal_page_first m2567
_journal_page_last m2567
_journal_paper_doi 10.1107/S1600536807045825
_journal_volume 63
_journal_year 2007
_chemical_formula_iupac '[Ni2 (C24 H28 Si) (C8 H12)2]'
_chemical_formula_moiety 'C40 H52 Ni2 Si'
_chemical_formula_sum 'C40 H52 Ni2 Si'
_chemical_formula_weight 678.31
_chemical_name_systematic
;
\m-[Bis(3,3-dimethylbut-1-ynyl)diphenylsilane]bis[(cycloocta-1,5-
diene)nickel(II)](<i>Ni---Ni</i>)
;
_space_group_IT_number 4
_symmetry_cell_setting monoclinic
_symmetry_space_group_name_Hall 'P 2yb'
_symmetry_space_group_name_H-M 'P 1 21 1'
_atom_sites_solution_hydrogens geom
_atom_sites_solution_primary direct
_atom_sites_solution_secondary difmap
_audit_creation_method SHELXL97
_cell_angle_alpha 90.00
_cell_angle_beta 94.68(3)
_cell_angle_gamma 90.00
_cell_formula_units_Z 2
_cell_length_a 10.167(2)
_cell_length_b 9.617(2)
_cell_length_c 18.110(4)
_cell_measurement_reflns_used 25
_cell_measurement_temperature 183(2)
_cell_measurement_theta_max 25.1
_cell_measurement_theta_min 13.4
_cell_volume 1764.8(6)
_computing_cell_refinement 'SET4 (de Boer & Duisenberg, 1984)'
_computing_data_collection 'CAD-4 EXPRESS (Enraf--Nonius, 1994)'
_computing_data_reduction 'MoLEN (Fair, 1990)'
_computing_molecular_graphics 'XP (Siemens, 1990)'
_computing_publication_material 'SHELXL97 (Sheldrick, 1997)'
_computing_structure_refinement 'SHELXL97 (Sheldrick, 1997)'
_computing_structure_solution 'SHELXS97 (Sheldrick, 1990)'
_diffrn_ambient_temperature 183(2)
_diffrn_measured_fraction_theta_full 0.992
_diffrn_measured_fraction_theta_max 0.992
_diffrn_measurement_device_type 'Enraf--Nonius CAD-4'
_diffrn_measurement_method \w/2\q
_diffrn_radiation_monochromator graphite
_diffrn_radiation_source 'fine-focus sealed tube'
_diffrn_radiation_type MoK\a
_diffrn_radiation_wavelength 0.71073
_diffrn_reflns_av_R_equivalents 0.0191
_diffrn_reflns_av_sigmaI/netI 0.0270
_diffrn_reflns_limit_h_max 13
_diffrn_reflns_limit_h_min -1
_diffrn_reflns_limit_k_max 0
_diffrn_reflns_limit_k_min -12
_diffrn_reflns_limit_l_max 23
_diffrn_reflns_limit_l_min -23
_diffrn_reflns_number 4489
_diffrn_reflns_theta_full 27.45
_diffrn_reflns_theta_max 27.45
_diffrn_reflns_theta_min 3.19
_diffrn_standards_decay_% 0.13
_diffrn_standards_interval_time 120
_diffrn_standards_number 3
_exptl_absorpt_coefficient_mu 1.134
_exptl_absorpt_correction_T_max 0.906
_exptl_absorpt_correction_T_min 0.823
_exptl_absorpt_correction_type psi-scan
_exptl_absorpt_process_details '(North <i>et al.</i>,  1968)'
_exptl_crystal_colour red
_exptl_crystal_density_diffrn 1.276
_exptl_crystal_density_method 'not measured'
_exptl_crystal_description block
_exptl_crystal_F_000 724
_exptl_crystal_size_max 0.32
_exptl_crystal_size_mid 0.28
_exptl_crystal_size_min 0.26
_refine_diff_density_max 0.381
_refine_diff_density_min -0.318
_refine_ls_abs_structure_details 'Flack (1983), with 4 Friedel pairs'
_refine_ls_abs_structure_Flack 0.006(13)
_refine_ls_extinction_method none
_refine_ls_goodness_of_fit_ref 1.149
_refine_ls_hydrogen_treatment constr
_refine_ls_matrix_type full
_refine_ls_number_parameters 394
_refine_ls_number_reflns 4246
_refine_ls_number_restraints 1
_refine_ls_restrained_S_all 1.149
_refine_ls_R_factor_all 0.0353
_refine_ls_R_factor_gt 0.0271
_refine_ls_shift/su_max 0.000
_refine_ls_shift/su_mean 0.000
_refine_ls_structure_factor_coef Fsqd
_refine_ls_weighting_details 'calc w = 1/[\s^2^(Fo^2^)+(0.0315P)^2^+0.65P] where P=(Fo^2^+2Fc^2^)/3'
_refine_ls_weighting_scheme calc
_refine_ls_wR_factor_gt 0.0654
_refine_ls_wR_factor_ref 0.0700
_reflns_number_gt 3931
_reflns_number_total 4246
_reflns_threshold_expression I>2\s(I)
_cod_data_source_file cf2141.cif
_cod_data_source_block I
_cod_original_sg_symbol_H-M 'P 21'
_cod_database_code 2215407
_cod_database_fobs_code 2215407

loop_
_symmetry_equiv_pos_as_xyz
'x, y, z'
'-x, y+1/2, -z'

loop_
_atom_site_type_symbol
_atom_site_label
_atom_site_fract_x
_atom_site_fract_y
_atom_site_fract_z
_atom_site_U_iso_or_equiv
_atom_site_adp_type
_atom_site_calc_flag
_atom_site_refinement_flags
_atom_site_occupancy
Ni Ni1 0.47667(4) 0.78591(4) 0.21857(2) 0.02036(9) Uani d . 1
Ni Ni2 0.24266(3) 0.83291(4) 0.14742(2) 0.01928(9) Uani d . 1
Si Si1 0.22104(8) 0.62681(9) 0.29347(4) 0.01964(17) Uani d . 1
C C1 0.3630(3) 0.6769(3) 0.15160(16) 0.0188(6) Uani d . 1
C C2 0.3092(3) 0.6903(3) 0.21689(16) 0.0191(6) Uani d . 1
C C3 0.1678(3) 0.7751(4) 0.34747(16) 0.0271(6) Uani d . 1
C C4 0.1411(3) 0.8711(4) 0.38577(18) 0.0279(7) Uani d . 1
C C5 0.3926(3) 0.5685(4) 0.09442(16) 0.0234(6) Uani d . 1
C C6 0.2651(4) 0.5011(4) 0.06099(19) 0.0314(8) Uani d . 1
H H6A 0.2859 0.4344 0.0227 0.047 Uiso calc R 1
H H6B 0.2061 0.5731 0.0389 0.047 Uiso calc R 1
H H6C 0.2218 0.4526 0.0999 0.047 Uiso calc R 1
C C7 0.4639(3) 0.6365(4) 0.03206(18) 0.0317(8) Uani d . 1
H H7A 0.4717 0.5691 -0.0079 0.048 Uiso calc R 1
H H7B 0.5521 0.6665 0.0515 0.048 Uiso calc R 1
H H7C 0.4133 0.7173 0.0128 0.048 Uiso calc R 1
C C8 0.4802(4) 0.4529(4) 0.1306(2) 0.0349(8) Uani d . 1
H H8A 0.5083 0.3903 0.0922 0.052 Uiso calc R 1
H H8B 0.4302 0.4002 0.1652 0.052 Uiso calc R 1
H H8C 0.5581 0.4944 0.1575 0.052 Uiso calc R 1
C C9 0.1072(4) 0.9914(4) 0.4316(2) 0.0356(8) Uani d . 1
C C10 -0.0308(5) 1.0402(7) 0.4058(4) 0.085(2) Uani d . 1
H H10A -0.0537 1.1209 0.4352 0.127 Uiso calc R 1
H H10B -0.0939 0.9650 0.4122 0.127 Uiso calc R 1
H H10C -0.0339 1.0663 0.3534 0.127 Uiso calc R 1
C C11 0.2042(6) 1.1091(6) 0.4213(3) 0.0704(16) Uani d . 1
H H11A 0.1797 1.1904 0.4498 0.106 Uiso calc R 1
H H11B 0.2018 1.1336 0.3687 0.106 Uiso calc R 1
H H11C 0.2935 1.0791 0.4387 0.106 Uiso calc R 1
C C12 0.1168(7) 0.9489(7) 0.5128(3) 0.087(2) Uani d . 1
H H12A 0.0858 1.0253 0.5426 0.130 Uiso calc R 1
H H12B 0.2089 0.9275 0.5292 0.130 Uiso calc R 1
H H12C 0.0621 0.8664 0.5188 0.130 Uiso calc R 1
C C13 0.3236(3) 0.5201(4) 0.36372(17) 0.0266(7) Uani d . 1
C C14 0.3126(4) 0.5377(5) 0.4386(2) 0.0442(10) Uani d . 1
H H14 0.2504 0.6027 0.4545 0.066 Uiso calc R 1
C C15 0.3905(5) 0.4625(6) 0.4915(2) 0.0506(11) Uani d . 1
H H15 0.3805 0.4765 0.5427 0.076 Uiso calc R 1
C C16 0.4795(5) 0.3707(5) 0.4706(2) 0.0491(11) Uani d . 1
H H16 0.5317 0.3188 0.5068 0.074 Uiso calc R 1
C C17 0.4948(6) 0.3521(7) 0.3972(2) 0.082(2) Uani d . 1
H H17 0.5583 0.2877 0.3822 0.123 Uiso calc R 1
C C18 0.4180(6) 0.4269(6) 0.3444(2) 0.0665(17) Uani d . 1
H H18 0.4308 0.4137 0.2935 0.100 Uiso calc R 1
C C19 0.0709(3) 0.5251(3) 0.25825(17) 0.0226(6) Uani d . 1
C C20 0.0106(3) 0.5454(4) 0.18705(19) 0.0318(8) Uani d . 1
H H20 0.0484 0.6098 0.1551 0.048 Uiso calc R 1
C C21 -0.1031(4) 0.4744(5) 0.1614(2) 0.0403(9) Uani d . 1
H H21 -0.1423 0.4899 0.1127 0.061 Uiso calc R 1
C C22 -0.1582(4) 0.3807(5) 0.2079(3) 0.0550(12) Uani d . 1
H H22 -0.2363 0.3319 0.1914 0.082 Uiso calc R 1
C C23 -0.1006(4) 0.3587(6) 0.2772(3) 0.0642(15) Uani d . 1
H H23 -0.1388 0.2940 0.3089 0.096 Uiso calc R 1
C C24 0.0122(4) 0.4286(5) 0.3022(2) 0.0442(10) Uani d . 1
H H24 0.0510 0.4105 0.3508 0.066 Uiso calc R 1
C C25 0.6186(3) 0.8906(4) 0.1628(2) 0.0326(8) Uani d . 1
H H25 0.5692 0.8752 0.1167 0.049 Uiso calc R 1
C C26 0.6765(3) 0.7778(5) 0.19708(18) 0.0321(7) Uani d . 1
H H26 0.6623 0.6903 0.1735 0.048 Uiso calc R 1
C C27 0.7616(3) 0.7799(6) 0.2694(2) 0.0427(9) Uani d . 1
H H27A 0.8041 0.8722 0.2759 0.064 Uiso calc R 1
H H27B 0.8322 0.7094 0.2676 0.064 Uiso calc R 1
C C28 0.6818(4) 0.7499(5) 0.3366(2) 0.0438(10) Uani d . 1
H H28A 0.6726 0.6481 0.3421 0.066 Uiso calc R 1
H H28B 0.7313 0.7857 0.3820 0.066 Uiso calc R 1
C C29 0.5460(3) 0.8150(5) 0.32953(17) 0.0361(9) Uani d . 1
H H29 0.4766 0.7608 0.3466 0.054 Uiso calc R 1
C C30 0.5120(4) 0.9419(5) 0.3016(2) 0.0361(9) Uani d . 1
H H30 0.4211 0.9658 0.2987 0.054 Uiso calc R 1
C C31 0.6064(4) 1.0495(5) 0.2746(2) 0.0478(10) Uani d . 1
H H31A 0.6932 1.0393 0.3030 0.072 Uiso calc R 1
H H31B 0.5725 1.1435 0.2845 0.072 Uiso calc R 1
C C32 0.6256(5) 1.0369(5) 0.1912(3) 0.0471(10) Uani d . 1
H H32A 0.5569 1.0929 0.1630 0.071 Uiso calc R 1
H H32B 0.7125 1.0767 0.1819 0.071 Uiso calc R 1
C C33 0.1711(3) 0.8718(4) 0.03922(18) 0.0334(8) Uani d . 1
H H33 0.2032 0.7850 0.0232 0.050 Uiso calc R 1
C C34 0.2636(4) 0.9702(4) 0.0607(2) 0.0334(8) Uani d . 1
H H34 0.3537 0.9437 0.0615 0.050 Uiso calc R 1
C C35 0.2341(5) 1.1186(5) 0.0832(3) 0.0488(11) Uani d . 1
H H35A 0.1511 1.1494 0.0557 0.073 Uiso calc R 1
H H35B 0.3058 1.1800 0.0688 0.073 Uiso calc R 1
C C36 0.2208(6) 1.1350(5) 0.1664(3) 0.0556(12) Uani d . 1
H H36A 0.3086 1.1568 0.1914 0.083 Uiso calc R 1
H H36B 0.1621 1.2150 0.1741 0.083 Uiso calc R 1
C C37 0.1669(4) 1.0092(4) 0.2022(2) 0.0367(8) Uani d . 1
H H37 0.2110 0.9816 0.2481 0.055 Uiso calc R 1
C C38 0.0622(3) 0.9299(5) 0.1766(2) 0.0353(8) Uani d . 1
H H38 0.0418 0.8504 0.2046 0.053 Uiso calc R 1
C C39 -0.0238(4) 0.9600(7) 0.1062(2) 0.0571(14) Uani d . 1
H H39A -0.0254 1.0616 0.0974 0.086 Uiso calc R 1
H H39B -0.1151 0.9298 0.1128 0.086 Uiso calc R 1
C C40 0.0242(4) 0.8871(7) 0.0385(2) 0.0540(13) Uani d . 1
H H40A -0.0162 0.7934 0.0345 0.081 Uiso calc R 1
H H40B -0.0078 0.9399 -0.0064 0.081 Uiso calc R 1

loop_
_atom_site_aniso_label
_atom_site_aniso_U_11
_atom_site_aniso_U_22
_atom_site_aniso_U_33
_atom_site_aniso_U_12
_atom_site_aniso_U_13
_atom_site_aniso_U_23
Ni1 0.01796(17) 0.02247(19) 0.02058(18) -0.00277(16) 0.00111(13) -0.00417(16)
Ni2 0.01797(17) 0.01904(18) 0.02100(18) 0.00099(15) 0.00264(13) 0.00367(15)
Si1 0.0218(4) 0.0197(4) 0.0176(4) -0.0009(3) 0.0027(3) 0.0016(3)
C1 0.0178(13) 0.0168(14) 0.0211(13) -0.0009(12) -0.0017(10) -0.0001(12)
C2 0.0183(13) 0.0197(15) 0.0193(13) -0.0005(12) 0.0010(11) 0.0036(12)
C3 0.0313(15) 0.0281(16) 0.0224(13) -0.0017(15) 0.0056(12) 0.0016(14)
C4 0.0317(17) 0.0283(18) 0.0243(15) 0.0001(14) 0.0058(13) -0.0008(13)
C5 0.0274(15) 0.0217(16) 0.0208(14) 0.0022(13) 0.0000(12) -0.0042(12)
C6 0.0336(18) 0.0288(19) 0.0313(18) -0.0054(15) -0.0009(14) -0.0086(15)
C7 0.0330(17) 0.034(2) 0.0287(16) 0.0009(16) 0.0095(14) -0.0079(15)
C8 0.0389(19) 0.0273(19) 0.0375(18) 0.0113(16) -0.0037(15) -0.0073(16)
C9 0.041(2) 0.0310(19) 0.0358(18) 0.0017(17) 0.0059(15) -0.0112(16)
C10 0.053(3) 0.067(4) 0.133(5) 0.019(3) -0.005(3) -0.047(4)
C11 0.085(4) 0.037(3) 0.092(4) -0.016(3) 0.029(3) -0.026(3)
C12 0.165(7) 0.062(4) 0.035(2) 0.019(4) 0.019(3) -0.012(2)
C13 0.0324(17) 0.0248(17) 0.0220(14) -0.0032(14) -0.0020(12) 0.0042(13)
C14 0.053(2) 0.051(3) 0.0297(18) 0.014(2) 0.0068(17) 0.0096(18)
C15 0.071(3) 0.057(3) 0.0232(17) 0.010(2) -0.0018(18) 0.0112(19)
C16 0.063(3) 0.049(3) 0.0328(19) 0.011(2) -0.0110(18) 0.0103(18)
C17 0.112(4) 0.094(5) 0.038(2) 0.075(4) -0.004(3) 0.000(3)
C18 0.095(4) 0.080(4) 0.0233(18) 0.052(3) -0.007(2) -0.005(2)
C19 0.0216(14) 0.0198(15) 0.0270(15) -0.0011(12) 0.0051(12) -0.0010(12)
C20 0.0294(17) 0.036(2) 0.0299(17) -0.0027(16) 0.0044(14) -0.0026(15)
C21 0.0326(18) 0.042(2) 0.045(2) 0.0022(18) -0.0055(16) -0.0128(18)
C22 0.032(2) 0.035(2) 0.094(4) -0.0092(18) -0.015(2) 0.002(2)
C23 0.039(2) 0.055(3) 0.097(4) -0.017(2) -0.006(2) 0.038(3)
C24 0.0343(19) 0.046(2) 0.051(2) -0.0139(18) -0.0038(17) 0.021(2)
C25 0.0291(17) 0.0346(19) 0.0350(18) -0.0114(15) 0.0082(14) -0.0045(16)
C26 0.0199(14) 0.0391(19) 0.0378(17) -0.0057(16) 0.0061(12) -0.0104(18)
C27 0.0255(16) 0.055(2) 0.047(2) 0.0020(19) -0.0045(14) -0.011(2)
C28 0.0377(19) 0.057(3) 0.0341(18) -0.003(2) -0.0123(15) -0.0043(19)
C29 0.0315(16) 0.052(3) 0.0238(14) -0.0107(18) -0.0033(12) -0.0116(16)
C30 0.0316(18) 0.042(2) 0.0341(18) -0.0038(17) 0.0011(15) -0.0203(17)
C31 0.047(2) 0.037(2) 0.059(3) -0.008(2) 0.002(2) -0.019(2)
C32 0.049(2) 0.031(2) 0.063(3) -0.0119(19) 0.010(2) -0.005(2)
C33 0.0330(17) 0.040(2) 0.0266(16) 0.0051(16) -0.0020(13) 0.0090(15)
C34 0.0343(18) 0.033(2) 0.0346(18) 0.0073(16) 0.0111(15) 0.0150(15)
C35 0.063(3) 0.030(2) 0.056(3) 0.005(2) 0.024(2) 0.015(2)
C36 0.083(3) 0.024(2) 0.065(3) 0.004(2) 0.031(3) 0.004(2)
C37 0.045(2) 0.0276(19) 0.0398(19) 0.0096(17) 0.0172(16) 0.0038(16)
C38 0.0290(17) 0.045(2) 0.0334(18) 0.0102(17) 0.0110(14) 0.0100(17)
C39 0.0280(19) 0.095(4) 0.048(2) 0.021(2) 0.0048(17) 0.013(3)
C40 0.032(2) 0.088(4) 0.040(2) 0.010(2) -0.0097(17) 0.003(2)

loop_
_atom_type_symbol
_atom_type_description
_atom_type_scat_dispersion_real
_atom_type_scat_dispersion_imag
_atom_type_scat_source
C C 0.0033 0.0016 'International Tables Vol C Tables 4.2.6.8 and 6.1.1.4'
H H 0.0000 0.0000 'International Tables Vol C Tables 4.2.6.8 and 6.1.1.4'
Si Si 0.0817 0.0704 'International Tables Vol C Tables 4.2.6.8 and 6.1.1.4'
Ni Ni 0.2850 1.1130 'International Tables Vol C Tables 4.2.6.8 and 6.1.1.4'

loop_
_geom_angle_atom_site_label_1
_geom_angle_atom_site_label_2
_geom_angle_atom_site_label_3
_geom_angle
C1 Ni1 C2 41.02(12)
C1 Ni1 C25 111.24(13)
C2 Ni1 C25 149.87(13)
C1 Ni1 C29 144.97(15)
C2 Ni1 C29 107.81(13)
C25 Ni1 C29 102.01(15)
C1 Ni1 C26 113.86(13)
C2 Ni1 C26 147.49(15)
C25 Ni1 C26 37.89(16)
C29 Ni1 C26 85.86(14)
C1 Ni1 C30 152.67(14)
C2 Ni1 C30 116.29(14)
C25 Ni1 C30 85.32(15)
C29 Ni1 C30 37.37(17)
C26 Ni1 C30 92.68(14)
C1 Ni1 Ni2 46.76(9)
C2 Ni1 Ni2 47.07(9)
C25 Ni1 Ni2 108.13(11)
C29 Ni1 Ni2 131.49(10)
C26 Ni1 Ni2 139.42(10)
C30 Ni1 Ni2 108.40(11)
C1 Ni2 C2 40.71(12)
C1 Ni2 C33 110.49(14)
C2 Ni2 C33 144.84(15)
C1 Ni2 C34 114.79(14)
C2 Ni2 C34 152.39(13)
C33 Ni2 C34 38.54(15)
C1 Ni2 C37 147.93(14)
C2 Ni2 C37 112.22(14)
C33 Ni2 C37 100.60(16)
C34 Ni2 C37 84.82(15)
C1 Ni2 C38 150.73(14)
C2 Ni2 C38 113.81(14)
C33 Ni2 C38 85.03(14)
C34 Ni2 C38 92.97(14)
C37 Ni2 C38 36.87(16)
C1 Ni2 Ni1 46.25(8)
C2 Ni2 Ni1 46.69(9)
C33 Ni2 Ni1 136.38(10)
C34 Ni2 Ni1 109.45(11)
C37 Ni2 Ni1 104.63(12)
C38 Ni2 Ni1 134.50(10)
C2 Si1 C3 109.30(15)
C2 Si1 C19 110.69(14)
C3 Si1 C19 108.57(14)
C2 Si1 C13 114.74(14)
C3 Si1 C13 103.58(15)
C19 Si1 C13 109.59(15)
C2 C1 C5 141.4(3)
C2 C1 Ni1 70.11(18)
C5 C1 Ni1 131.7(2)
C2 C1 Ni2 70.10(18)
C5 C1 Ni2 131.8(2)
Ni1 C1 Ni2 87.00(13)
C1 C2 Si1 153.8(3)
C1 C2 Ni1 68.86(17)
Si1 C2 Ni1 129.53(16)
C1 C2 Ni2 69.19(18)
Si1 C2 Ni2 124.29(16)
Ni1 C2 Ni2 86.24(13)
C4 C3 Si1 175.5(3)
C3 C4 C9 178.8(4)
C1 C5 C6 110.7(3)
C1 C5 C8 110.3(2)
C6 C5 C8 107.8(3)
C1 C5 C7 109.9(3)
C6 C5 C7 108.9(3)
C8 C5 C7 109.2(3)
C5 C6 H6A 109.5
C5 C6 H6B 109.5
H6A C6 H6B 109.5
C5 C6 H6C 109.5
H6A C6 H6C 109.5
H6B C6 H6C 109.5
C5 C7 H7A 109.5
C5 C7 H7B 109.5
H7A C7 H7B 109.5
C5 C7 H7C 109.5
H7A C7 H7C 109.5
H7B C7 H7C 109.5
C5 C8 H8A 109.5
C5 C8 H8B 109.5
H8A C8 H8B 109.5
C5 C8 H8C 109.5
H8A C8 H8C 109.5
H8B C8 H8C 109.5
C4 C9 C10 108.7(3)
C4 C9 C11 109.2(3)
C10 C9 C11 108.9(5)
C4 C9 C12 109.4(4)
C10 C9 C12 111.5(5)
C11 C9 C12 109.1(4)
C9 C10 H10A 109.5
C9 C10 H10B 109.5
H10A C10 H10B 109.5
C9 C10 H10C 109.5
H10A C10 H10C 109.5
H10B C10 H10C 109.5
C9 C11 H11A 109.5
C9 C11 H11B 109.5
H11A C11 H11B 109.5
C9 C11 H11C 109.5
H11A C11 H11C 109.5
H11B C11 H11C 109.5
C9 C12 H12A 109.5
C9 C12 H12B 109.5
H12A C12 H12B 109.5
C9 C12 H12C 109.5
H12A C12 H12C 109.5
H12B C12 H12C 109.5
C18 C13 C14 116.3(3)
C18 C13 Si1 122.8(3)
C14 C13 Si1 120.8(3)
C13 C14 C15 121.6(4)
C13 C14 H14 119.2
C15 C14 H14 119.2
C16 C15 C14 120.4(4)
C16 C15 H15 119.8
C14 C15 H15 119.8
C15 C16 C17 119.7(4)
C15 C16 H16 120.2
C17 C16 H16 120.2
C16 C17 C18 120.1(4)
C16 C17 H17 119.9
C18 C17 H17 119.9
C13 C18 C17 121.9(4)
C13 C18 H18 119.1
C17 C18 H18 119.1
C24 C19 C20 116.5(3)
C24 C19 Si1 121.9(3)
C20 C19 Si1 121.6(3)
C21 C20 C19 122.1(4)
C21 C20 H20 119.0
C19 C20 H20 119.0
C22 C21 C20 118.9(4)
C22 C21 H21 120.5
C20 C21 H21 120.5
C23 C22 C21 120.0(4)
C23 C22 H22 120.0
C21 C22 H22 120.0
C22 C23 C24 120.9(4)
C22 C23 H23 119.5
C24 C23 H23 119.5
C23 C24 C19 121.6(4)
C23 C24 H24 119.2
C19 C24 H24 119.2
C26 C25 C32 125.9(4)
C26 C25 Ni1 71.7(2)
C32 C25 Ni1 107.6(3)
C26 C25 H25 117.1
C32 C25 H25 117.1
Ni1 C25 H25 90.8
C25 C26 C27 125.6(4)
C25 C26 Ni1 70.46(19)
C27 C26 Ni1 109.4(2)
C25 C26 H26 117.2
C27 C26 H26 117.2
Ni1 C26 H26 90.1
C26 C27 C28 112.4(3)
C26 C27 H27A 109.1
C28 C27 H27A 109.1
C26 C27 H27B 109.1
C28 C27 H27B 109.1
H27A C27 H27B 107.9
C29 C28 C27 113.0(3)
C29 C28 H28A 109.0
C27 C28 H28A 109.0
C29 C28 H28B 109.0
C27 C28 H28B 109.0
H28A C28 H28B 107.8
C30 C29 C28 127.4(4)
C30 C29 Ni1 72.9(2)
C28 C29 Ni1 105.0(2)
C30 C29 H29 116.3
C28 C29 H29 116.3
Ni1 C29 H29 92.2
C29 C30 C31 125.8(4)
C29 C30 Ni1 69.7(2)
C31 C30 Ni1 109.0(2)
C29 C30 H30 117.1
C31 C30 H30 117.1
Ni1 C30 H30 91.3
C30 C31 C32 113.3(3)
C30 C31 H31A 108.9
C32 C31 H31A 108.9
C30 C31 H31B 108.9
C32 C31 H31B 108.9
H31A C31 H31B 107.7
C25 C32 C31 113.8(4)
C25 C32 H32A 108.8
C31 C32 H32A 108.8
C25 C32 H32B 108.8
C31 C32 H32B 108.8
H32A C32 H32B 107.7
C34 C33 C40 126.5(4)
C34 C33 Ni2 71.1(2)
C40 C33 Ni2 107.4(2)
C34 C33 H33 116.7
C40 C33 H33 116.7
Ni2 C33 H33 91.6
C33 C34 C35 125.4(4)
C33 C34 Ni2 70.4(2)
C35 C34 Ni2 111.0(3)
C33 C34 H34 117.3
C35 C34 H34 117.3
Ni2 C34 H34 88.5
C34 C35 C36 113.3(3)
C34 C35 H35A 108.9
C36 C35 H35A 108.9
C34 C35 H35B 108.9
C36 C35 H35B 108.9
H35A C35 H35B 107.7
C37 C36 C35 114.0(4)
C37 C36 H36A 108.7
C35 C36 H36A 108.7
C37 C36 H36B 108.7
C35 C36 H36B 108.7
H36A C36 H36B 107.6
C38 C37 C36 127.5(4)
C38 C37 Ni2 72.4(2)
C36 C37 Ni2 106.4(2)
C38 C37 H37 116.2
C36 C37 H37 116.2
Ni2 C37 H37 91.3
C37 C38 C39 124.2(4)
C37 C38 Ni2 70.7(2)
C39 C38 Ni2 108.7(3)
C37 C38 H38 117.9
C39 C38 H38 117.9
Ni2 C38 H38 90.6
C38 C39 C40 112.8(4)
C38 C39 H39A 109.0
C40 C39 H39A 109.0
C38 C39 H39B 109.0
C40 C39 H39B 109.0
H39A C39 H39B 107.8
C33 C40 C39 114.9(3)
C33 C40 H40A 108.5
C39 C40 H40A 108.5
C33 C40 H40B 108.5
C39 C40 H40B 108.5
H40A C40 H40B 107.5

loop_
_geom_bond_atom_site_label_1
_geom_bond_atom_site_label_2
_geom_bond_distance
Ni1 C1 1.917(3)
Ni1 C2 1.933(3)
Ni1 C25 2.086(3)
Ni1 C29 2.093(3)
Ni1 C26 2.101(3)
Ni1 C30 2.134(4)
Ni1 Ni2 2.6505(9)
Ni2 C1 1.933(3)
Ni2 C2 1.945(3)
Ni2 C33 2.068(3)
Ni2 C34 2.077(3)
Ni2 C37 2.139(4)
Ni2 C38 2.161(4)
Si1 C2 1.817(3)
Si1 C3 1.836(4)
Si1 C19 1.880(3)
Si1 C13 1.882(3)
C1 C2 1.349(4)
C1 C5 1.517(4)
C3 C4 1.199(5)
C4 C9 1.480(5)
C5 C6 1.529(4)
C5 C8 1.538(5)
C5 C7 1.537(5)
C6 H6A 0.980
C6 H6B 0.980
C6 H6C 0.980
C7 H7A 0.980
C7 H7B 0.980
C7 H7C 0.980
C8 H8A 0.980
C8 H8B 0.980
C8 H8C 0.980
C9 C10 1.516(6)
C9 C11 1.523(6)
C9 C12 1.522(6)
C10 H10A 0.980
C10 H10B 0.980
C10 H10C 0.980
C11 H11A 0.980
C11 H11B 0.980
C11 H11C 0.980
C12 H12A 0.980
C12 H12B 0.980
C12 H12C 0.980
C13 C18 1.379(6)
C13 C14 1.380(5)
C14 C15 1.395(6)
C14 H14 0.950
C15 C16 1.341(7)
C15 H15 0.950
C16 C17 1.363(6)
C16 H16 0.950
C17 C18 1.385(6)
C17 H17 0.950
C18 H18 0.950
C19 C24 1.389(5)
C19 C20 1.396(5)
C20 C21 1.389(5)
C20 H20 0.950
C21 C22 1.382(7)
C21 H21 0.950
C22 C23 1.358(7)
C22 H22 0.950
C23 C24 1.374(6)
C23 H23 0.950
C24 H24 0.950
C25 C26 1.360(6)
C25 C32 1.498(6)
C25 H25 0.950
C26 C27 1.510(5)
C26 H26 0.950
C27 C28 1.542(5)
C27 H27A 0.990
C27 H27B 0.990
C28 C29 1.512(5)
C28 H28A 0.990
C28 H28B 0.990
C29 C30 1.355(6)
C29 H29 0.950
C30 C31 1.519(6)
C30 H30 0.950
C31 C32 1.543(6)
C31 H31A 0.990
C31 H31B 0.990
C32 H32A 0.990
C32 H32B 0.990
C33 C34 1.368(5)
C33 C40 1.500(5)
C33 H33 0.950
C34 C35 1.520(6)
C34 H34 0.950
C35 C36 1.532(6)
C35 H35A 0.990
C35 H35B 0.990
C36 C37 1.497(6)
C36 H36A 0.990
C36 H36B 0.990
C37 C38 1.360(6)
C37 H37 0.950
C38 C39 1.513(5)
C38 H38 0.950
C39 C40 1.527(7)
C39 H39A 0.990
C39 H39B 0.990
C40 H40A 0.990
C40 H40B 0.990
